data_4086498
loop_
_publ_author_name
'Pindwal, Aradhana'
'Ellern, Arkady'
'Sadow, Aaron D.'

_publ_section_title
;
 Homoleptic Divalent Dialkyl Lanthanide-Catalyzed Cross-Dehydrocoupling of
 Silanes and Amines
;
_journal_issue 11
_journal_name_full Organometallics
_journal_page_first 1674
_journal_paper_doi 10.1021/acs.organomet.6b00138
_journal_volume 35
_journal_year 2016
_chemical_formula_sum 'C25 H62 N2 Si6 Sm'
_chemical_formula_weight 709.65
_space_group_crystal_system triclinic
_space_group_IT_number 2
_space_group_name_Hall '-P 1'
_space_group_name_H-M_alt 'P -1'
_symmetry_space_group_name_Hall '-P 1'
_symmetry_space_group_name_H-M 'P -1'
_atom_sites_solution_hydrogens mixed
_atom_sites_solution_primary direct
_atom_sites_solution_secondary difmap
_cell_angle_alpha 72.5950(10)
_cell_angle_beta 84.8820(10)
_cell_angle_gamma 62.8470(10)
_cell_formula_units_Z 2
_cell_length_a 11.4634(11)
_cell_length_b 11.8589(11)
_cell_length_c 16.2723(15)
_cell_measurement_reflns_used 9976
_cell_measurement_temperature 173.(2)
_cell_measurement_theta_max 28.5646
_cell_measurement_theta_min 2.3307
_cell_volume 1875.3(3)
_computing_cell_refinement 'SAINT V7.66A (Bruker AXS, 2013)'
_computing_data_collection 'APEX2 Suite (Bruker AXS, 2013)'
_computing_data_reduction 'SAINT V7.66A (Bruker AXS, 2013)'
_computing_molecular_graphics 'XSHELL (Bruker AXS, 2007)'
_computing_publication_material 'APEX2 Suite (Bruker AXS, 2013)'
_computing_structure_refinement 'SHELXL-2014/6 (Sheldrick, 2014)'
_computing_structure_solution 'SHELXS-2013 (Sheldrick, 2013)'
_diffrn_ambient_temperature 173.(2)
_diffrn_detector_area_resol_mean 8.3333
_diffrn_measured_fraction_theta_full 0.988
_diffrn_measured_fraction_theta_max 0.988
_diffrn_measurement_device_type 'Bruker APEX-II CCD'
_diffrn_measurement_method ' full spere \w scans'
_diffrn_radiation_monochromator graphite
_diffrn_radiation_type 'MoK\a '
_diffrn_radiation_wavelength 0.71073
_diffrn_reflns_av_R_equivalents 0.0213
_diffrn_reflns_av_unetI/netI 0.0307
_diffrn_reflns_limit_h_max 15
_diffrn_reflns_limit_h_min -15
_diffrn_reflns_limit_k_max 15
_diffrn_reflns_limit_k_min -15
_diffrn_reflns_limit_l_max 21
_diffrn_reflns_limit_l_min -21
_diffrn_reflns_number 20157
_diffrn_reflns_theta_full 28.62
_diffrn_reflns_theta_max 28.62
_diffrn_reflns_theta_min 1.31
_diffrn_source 'X-ray tuve'
_diffrn_source_type 'Sealed tube'
_exptl_absorpt_coefficient_mu 1.773
_exptl_absorpt_correction_T_max 0.84
_exptl_absorpt_correction_T_min 0.66
_exptl_absorpt_correction_type multi-scan
_exptl_absorpt_process_details 'SADABS (Bruker, 2013)'
_exptl_crystal_colour 'dark red'
_exptl_crystal_density_diffrn 1.257
_exptl_crystal_density_method 'not measured'
_exptl_crystal_description plate
_exptl_crystal_F_000 744
_exptl_crystal_size_max 0.260
_exptl_crystal_size_mid 0.260
_exptl_crystal_size_min 0.100
_refine_diff_density_max 0.543
_refine_diff_density_min -0.309
_refine_ls_extinction_method none
_refine_ls_goodness_of_fit_ref 1.051
_refine_ls_hydrogen_treatment mixed
_refine_ls_matrix_type full
_refine_ls_number_parameters 349
_refine_ls_number_reflns 9504
_refine_ls_number_restraints 0
_refine_ls_restrained_S_all 1.051
_refine_ls_R_factor_all 0.0259
_refine_ls_R_factor_gt 0.0223
_refine_ls_shift/su_max 0.011
_refine_ls_shift/su_mean 0.000
_refine_ls_structure_factor_coef Fsqd
_refine_ls_weighting_details 'w=1/[\s^2^(Fo^2^)+(0.0219P)^2^+0.5527P] where P=(Fo^2^+2Fc^2^)/3'
_refine_ls_weighting_scheme calc
_refine_ls_wR_factor_gt 0.0495
_refine_ls_wR_factor_ref 0.0536
_reflns_number_gt 8678
_reflns_number_total 9504
_reflns_threshold_expression 'I > 2\s(I)'
_cod_data_source_file om6b00138_si_002.cif
_cod_data_source_block I
_cod_depositor_comments 'Adding full bibliography for 4086496--4086498.cif.'
_cod_database_code 4086498

loop_
_space_group_symop_operation_xyz
'x, y, z'
'-x, -y, -z'

loop_
_atom_site_type_symbol
_atom_site_label
_atom_site_fract_x
_atom_site_fract_y
_atom_site_fract_z
_atom_site_U_iso_or_equiv
_atom_site_adp_type
_atom_site_calc_flag
_atom_site_refinement_flags_adp
_atom_site_refinement_flags_posn
_atom_site_occupancy
Sm Sm1 0.53121(2) 0.74494(2) 0.25872(2) 0.02230(3) Uani d . . 1
Si Si1 0.24455(5) 0.83363(6) 0.34694(4) 0.02786(12) Uani d . . 1
Si Si2 0.29548(5) 0.68776(5) 0.21210(4) 0.02547(11) Uani d . . 1
Si Si3 0.16060(6) 0.99952(6) 0.15656(4) 0.03007(12) Uani d . . 1
Si Si4 0.68902(6) 0.59511(5) 0.11343(4) 0.02643(11) Uani d . . 1
Si Si5 0.88830(5) 0.53427(6) 0.25548(4) 0.02842(12) Uani d . . 1
Si Si6 0.72098(6) 0.38496(5) 0.29230(4) 0.02728(12) Uani d . . 1
C C1 0.26210(18) 0.84098(18) 0.23360(12) 0.0223(4) Uani d . . 1
C C2 0.1005(2) 0.8167(3) 0.40179(16) 0.0490(6) Uani d . . 1
H H2A 0.0191 0.8909 0.3715 0.074 Uiso calc U R 1
H H2B 0.1033 0.8174 0.4617 0.074 Uiso calc U R 1
H H2C 0.1037 0.7331 0.4009 0.074 Uiso calc U R 1
C C3 0.2534(2) 0.9714(3) 0.37593(16) 0.0455(6) Uani d . . 1
H H3A 0.3327 0.9786 0.3537 0.068 Uiso calc U R 1
H H3B 0.2562 0.9525 0.4388 0.068 Uiso calc U R 1
H H3C 0.1758 1.055 0.3505 0.068 Uiso calc U R 1
C C4 0.2374(3) 0.6979(2) 0.10537(15) 0.0426(6) Uani d . . 1
H H4A 0.1421 0.7534 0.0971 0.064 Uiso calc U R 1
H H4B 0.2585 0.6088 0.1036 0.064 Uiso calc U R 1
H H4C 0.2809 0.7369 0.0594 0.064 Uiso calc U R 1
C C5 0.2518(3) 0.5676(2) 0.29552(16) 0.0456(6) Uani d . . 1
H H5A 0.2891 0.5517 0.3521 0.068 Uiso calc U R 1
H H5B 0.2874 0.4838 0.2811 0.068 Uiso calc U R 1
H H5C 0.1561 0.6042 0.2971 0.068 Uiso calc U R 1
C C6 0.2184(3) 1.0187(3) 0.04351(15) 0.0510(7) Uani d . . 1
H H6A 0.3142 0.9829 0.0455 0.077 Uiso calc U R 1
H H6B 0.1785 1.1128 0.0107 0.077 Uiso calc U R 1
H H6C 0.1925 0.9703 0.0155 0.077 Uiso calc U R 1
C C7 -0.0171(2) 1.0399(3) 0.1469(2) 0.0612(8) Uani d . . 1
H H7A -0.0249 0.9763 0.1235 0.092 Uiso calc U R 1
H H7B -0.0657 1.1296 0.1082 0.092 Uiso calc U R 1
H H7C -0.0535 1.0347 0.204 0.092 Uiso calc U R 1
C C8 0.74018(18) 0.52976(18) 0.22710(12) 0.0218(4) Uani d . . 1
C C9 0.8131(3) 0.6172(3) 0.03544(16) 0.0498(6) Uani d . . 1
H H9A 0.8562 0.6592 0.0562 0.075 Uiso calc U R 1
H H9B 0.7689 0.6735 -0.0213 0.075 Uiso calc U R 1
H H9C 0.8789 0.5306 0.0307 0.075 Uiso calc U R 1
C C10 0.6183(2) 0.5107(2) 0.06825(15) 0.0398(5) Uani d . . 1
H H10A 0.6862 0.4212 0.0706 0.06 Uiso calc U R 1
H H10B 0.5866 0.5614 0.0082 0.06 Uiso calc U R 1
H H10C 0.5451 0.5052 0.1023 0.06 Uiso calc U R 1
C C11 0.8742(2) 0.7074(2) 0.21908(18) 0.0429(6) Uani d . . 1
H H11A 0.8478 0.7469 0.1575 0.064 Uiso calc U R 1
H H11B 0.9593 0.7033 0.2291 0.064 Uiso calc U R 1
H H11C 0.8082 0.7617 0.2519 0.064 Uiso calc U R 1
C C12 1.0472(2) 0.4245(2) 0.21633(19) 0.0474(6) Uani d . . 1
H H12A 1.0498 0.3386 0.2229 0.071 Uiso calc U R 1
H H12B 1.1211 0.4116 0.2503 0.071 Uiso calc U R 1
H H12C 1.0536 0.4663 0.1554 0.071 Uiso calc U R 1
C C13 0.6285(2) 0.4046(2) 0.39250(15) 0.0400(5) Uani d . . 1
H H13A 0.6801 0.4124 0.4335 0.06 Uiso calc U R 1
H H13B 0.613 0.327 0.4188 0.06 Uiso calc U R 1
H H13C 0.5441 0.4845 0.3775 0.06 Uiso calc U R 1
C C14 0.8782(3) 0.2303(2) 0.33205(17) 0.0474(6) Uani d . . 1
H H14A 0.9264 0.204 0.2827 0.071 Uiso calc U R 1
H H14B 0.8586 0.1592 0.3681 0.071 Uiso calc U R 1
H H14C 0.9319 0.2469 0.3661 0.071 Uiso calc U R 1
C C15 0.60191(17) 0.90173(18) 0.31986(12) 0.0209(4) Uani d . . 1
C C16 0.53184(19) 1.10554(18) 0.18833(12) 0.0238(4) Uani d . . 1
C C17 0.6270(2) 1.1450(2) 0.12983(14) 0.0372(5) Uani d . . 1
H H17A 0.6521 1.1979 0.1539 0.056 Uiso calc U R 1
H H17B 0.5845 1.1975 0.0722 0.056 Uiso calc U R 1
H H17C 0.7056 1.0651 0.1259 0.056 Uiso calc U R 1
C C18 0.4873(2) 1.0308(2) 0.14767(14) 0.0341(5) Uani d . . 1
H H18A 0.5631 0.9488 0.1438 0.051 Uiso calc U R 1
H H18B 0.4476 1.086 0.0897 0.051 Uiso calc U R 1
H H18C 0.4225 1.0093 0.1833 0.051 Uiso calc U R 1
C C19 0.4143(2) 1.2275(2) 0.20184(16) 0.0412(5) Uani d . . 1
H H19A 0.354 1.2005 0.2392 0.062 Uiso calc U R 1
H H19B 0.3687 1.2869 0.146 0.062 Uiso calc U R 1
H H19C 0.4444 1.2738 0.229 0.062 Uiso calc U R 1
C C20 0.6671(2) 1.0566(2) 0.31875(14) 0.0315(4) Uani d . . 1
H H20 0.6788 1.1345 0.2996 0.038 Uiso calc U R 1
C C21 0.7118(2) 0.9621(2) 0.39413(13) 0.0306(4) Uani d . . 1
H H21 0.7616 0.9599 0.4387 0.037 Uiso calc U R 1
C C22 0.69692(19) 0.75208(19) 0.47163(12) 0.0257(4) Uani d . . 1
C C23 0.6170(3) 0.8028(2) 0.54420(14) 0.0424(6) Uani d . . 1
H H23A 0.6455 0.8612 0.5587 0.064 Uiso calc U R 1
H H23B 0.6304 0.7276 0.5951 0.064 Uiso calc U R 1
H H23C 0.5236 0.8522 0.5255 0.064 Uiso calc U R 1
C C24 0.8438(2) 0.6778(2) 0.49678(17) 0.0441(6) Uani d . . 1
H H24A 0.8926 0.6513 0.4477 0.066 Uiso calc U R 1
H H24B 0.8618 0.5989 0.5457 0.066 Uiso calc U R 1
H H24C 0.8711 0.7358 0.5131 0.066 Uiso calc U R 1
C C25 0.6546(2) 0.6602(2) 0.45012(13) 0.0305(4) Uani d . . 1
H H25A 0.5603 0.7071 0.4343 0.046 Uiso calc U R 1
H H25B 0.6731 0.5829 0.5004 0.046 Uiso calc U R 1
H H25C 0.7031 0.6311 0.4016 0.046 Uiso calc U R 1
N N1 0.60077(15) 1.01926(15) 0.27413(10) 0.0212(3) Uani d . . 1
N N2 0.67146(15) 0.86834(15) 0.39456(10) 0.0218(3) Uani d . . 1
H H1S 0.354(2) 0.721(2) 0.3905(15) 0.043(7) Uiso d . . 1
H H2S 0.434(2) 0.616(2) 0.2153(14) 0.035(6) Uiso d . . 1
H H3S 0.156(2) 1.108(2) 0.1780(14) 0.035(6) Uiso d . . 1
H H4S 0.585(2) 0.730(2) 0.0993(13) 0.028(6) Uiso d . . 1
H H5S 0.905(2) 0.490(2) 0.3464(15) 0.039(6) Uiso d . . 1
H H6S 0.648(2) 0.353(2) 0.2423(15) 0.043(7) Uiso d . . 1

loop_
_atom_site_aniso_label
_atom_site_aniso_U_11
_atom_site_aniso_U_22
_atom_site_aniso_U_33
_atom_site_aniso_U_12
_atom_site_aniso_U_13
_atom_site_aniso_U_23
Sm1 0.01864(5) 0.02162(5) 0.02937(6) -0.00828(4) -0.00102(4) -0.01181(4)
Si1 0.0207(3) 0.0400(3) 0.0231(3) -0.0115(2) 0.0024(2) -0.0135(2)
Si2 0.0246(3) 0.0262(3) 0.0295(3) -0.0132(2) -0.0012(2) -0.0099(2)
Si3 0.0286(3) 0.0261(3) 0.0302(3) -0.0074(2) -0.0055(2) -0.0071(2)
Si4 0.0286(3) 0.0253(3) 0.0245(3) -0.0101(2) -0.0005(2) -0.0090(2)
Si5 0.0184(2) 0.0282(3) 0.0401(3) -0.0071(2) -0.0011(2) -0.0167(2)
Si6 0.0319(3) 0.0206(3) 0.0290(3) -0.0114(2) -0.0032(2) -0.0061(2)
C1 0.0205(9) 0.0246(9) 0.0230(9) -0.0099(7) 0.0005(7) -0.0089(7)
C2 0.0374(13) 0.0711(18) 0.0394(14) -0.0262(13) 0.0149(11) -0.0181(13)
C3 0.0390(13) 0.0610(16) 0.0453(14) -0.0183(12) 0.0056(11) -0.0353(13)
C4 0.0538(15) 0.0478(14) 0.0373(13) -0.0268(12) -0.0015(11) -0.0200(11)
C5 0.0553(15) 0.0395(13) 0.0482(14) -0.0305(12) -0.0055(12) -0.0043(11)
C6 0.0750(19) 0.0472(15) 0.0290(12) -0.0303(14) -0.0030(12) -0.0025(11)
C7 0.0298(13) 0.0636(18) 0.0692(19) -0.0030(13) -0.0159(13) -0.0152(15)
C8 0.0202(9) 0.0203(9) 0.0249(9) -0.0079(7) -0.0010(7) -0.0080(7)
C9 0.0541(16) 0.0636(17) 0.0340(13) -0.0318(14) 0.0093(11) -0.0106(12)
C10 0.0486(14) 0.0409(13) 0.0334(12) -0.0183(11) -0.0052(10) -0.0166(10)
C11 0.0291(11) 0.0382(12) 0.0711(17) -0.0173(10) 0.0097(11) -0.0274(12)
C12 0.0215(11) 0.0434(14) 0.0804(19) -0.0081(10) 0.0059(11) -0.0338(14)
C13 0.0448(13) 0.0327(12) 0.0403(13) -0.0199(11) 0.0063(10) -0.0046(10)
C14 0.0470(14) 0.0259(11) 0.0537(16) -0.0063(11) -0.0025(12) -0.0054(11)
C15 0.0186(8) 0.0215(9) 0.0234(9) -0.0085(7) 0.0024(7) -0.0088(7)
C16 0.0251(9) 0.0213(9) 0.0224(9) -0.0096(8) 0.0008(7) -0.0042(7)
C17 0.0435(13) 0.0428(13) 0.0295(11) -0.0265(11) 0.0075(10) -0.0063(10)
C18 0.0409(12) 0.0322(11) 0.0286(11) -0.0184(10) -0.0088(9) -0.0016(9)
C19 0.0365(12) 0.0298(11) 0.0394(13) -0.0009(10) 0.0004(10) -0.0086(10)
C20 0.0397(12) 0.0305(11) 0.0337(11) -0.0236(10) -0.0012(9) -0.0088(9)
C21 0.0371(11) 0.0336(11) 0.0308(11) -0.0228(10) -0.0022(9) -0.0101(9)
C22 0.0289(10) 0.0245(9) 0.0230(9) -0.0115(8) -0.0025(8) -0.0057(8)
C23 0.0660(17) 0.0369(12) 0.0257(11) -0.0247(12) 0.0089(11) -0.0106(9)
C24 0.0357(12) 0.0396(13) 0.0496(15) -0.0158(11) -0.0171(11) 0.0008(11)
C25 0.0388(12) 0.0264(10) 0.0269(10) -0.0173(9) -0.0027(9) -0.0031(8)
N1 0.0215(8) 0.0203(7) 0.0228(8) -0.0100(6) 0.0008(6) -0.0066(6)
N2 0.0238(8) 0.0228(8) 0.0222(8) -0.0122(7) 0.0001(6) -0.0080(6)

loop_
_atom_type_symbol
_atom_type_description
_atom_type_scat_dispersion_real
_atom_type_scat_dispersion_imag
_atom_type_scat_source
C C 0.0033 0.0016 'International Tables Vol C Tables 4.2.6.8 and 6.1.1.4'
H H 0.0000 0.0000 'International Tables Vol C Tables 4.2.6.8 and 6.1.1.4'
N N 0.0061 0.0033 'International Tables Vol C Tables 4.2.6.8 and 6.1.1.4'
Si Si 0.0817 0.0704 'International Tables Vol C Tables 4.2.6.8 and 6.1.1.4'
Sm Sm -0.1638 3.4418 'International Tables Vol C Tables 4.2.6.8 and 6.1.1.4'

loop_
_geom_angle_atom_site_label_1
_geom_angle_atom_site_label_2
_geom_angle_atom_site_label_3
_geom_angle
C8 Sm1 C1 131.65(5)
C8 Sm1 C15 113.99(5)
C1 Sm1 C15 114.29(5)
C8 Sm1 H2S 74.2(5)
C1 Sm1 H2S 57.9(5)
C15 Sm1 H2S 170.9(5)
C1 Si1 C2 119.22(10)
C1 Si1 C3 115.17(10)
C2 Si1 C3 106.00(12)
C1 Si1 H1S 105.7(10)
C2 Si1 H1S 105.3(10)
C3 Si1 H1S 104.0(10)
C1 Si2 C4 118.21(10)
C1 Si2 C5 117.42(11)
C4 Si2 C5 106.72(11)
C1 Si2 H2S 105.7(9)
C4 Si2 H2S 105.5(9)
C5 Si2 H2S 101.3(9)
C1 Si3 C7 114.93(12)
C1 Si3 C6 114.25(11)
C7 Si3 C6 105.88(14)
C1 Si3 H3S 112.9(9)
C7 Si3 H3S 103.4(9)
C6 Si3 H3S 104.3(9)
C8 Si4 C10 118.13(10)
C8 Si4 C9 116.95(11)
C10 Si4 C9 105.02(12)
C8 Si4 H4S 107.3(8)
C10 Si4 H4S 105.0(8)
C9 Si4 H4S 102.8(8)
C8 Si5 C12 116.87(10)
C8 Si5 C11 112.58(10)
C12 Si5 C11 106.86(11)
C8 Si5 H5S 107.2(9)
C12 Si5 H5S 105.3(9)
C11 Si5 H5S 107.4(9)
C8 Si6 C14 115.14(11)
C8 Si6 C13 115.47(9)
C14 Si6 C13 104.01(11)
C8 Si6 H6S 109.9(9)
C14 Si6 H6S 106.3(9)
C13 Si6 H6S 105.2(9)
Si2 C1 Si1 113.91(10)
Si2 C1 Si3 120.00(10)
Si1 C1 Si3 116.33(10)
Si2 C1 Sm1 88.13(7)
Si1 C1 Sm1 89.14(7)
Si3 C1 Sm1 122.56(9)
Si1 C2 H2A 109.5
Si1 C2 H2B 109.5
H2A C2 H2B 109.5
Si1 C2 H2C 109.5
H2A C2 H2C 109.5
H2B C2 H2C 109.5
Si1 C3 H3A 109.5
Si1 C3 H3B 109.5
H3A C3 H3B 109.5
Si1 C3 H3C 109.5
H3A C3 H3C 109.5
H3B C3 H3C 109.5
Si2 C4 H4A 109.5
Si2 C4 H4B 109.5
H4A C4 H4B 109.5
Si2 C4 H4C 109.5
H4A C4 H4C 109.5
H4B C4 H4C 109.5
Si2 C5 H5A 109.5
Si2 C5 H5B 109.5
H5A C5 H5B 109.5
Si2 C5 H5C 109.5
H5A C5 H5C 109.5
H5B C5 H5C 109.5
Si3 C6 H6A 109.5
Si3 C6 H6B 109.5
H6A C6 H6B 109.5
Si3 C6 H6C 109.5
H6A C6 H6C 109.5
H6B C6 H6C 109.5
Si3 C7 H7A 109.5
Si3 C7 H7B 109.5
H7A C7 H7B 109.5
Si3 C7 H7C 109.5
H7A C7 H7C 109.5
H7B C7 H7C 109.5
Si4 C8 Si6 119.00(10)
Si4 C8 Si5 115.95(10)
Si6 C8 Si5 114.43(10)
Si4 C8 Sm1 90.27(7)
Si6 C8 Sm1 106.00(8)
Si5 C8 Sm1 106.66(8)
Si4 C9 H9A 109.5
Si4 C9 H9B 109.5
H9A C9 H9B 109.5
Si4 C9 H9C 109.5
H9A C9 H9C 109.5
H9B C9 H9C 109.5
Si4 C10 H10A 109.5
Si4 C10 H10B 109.5
H10A C10 H10B 109.5
Si4 C10 H10C 109.5
H10A C10 H10C 109.5
H10B C10 H10C 109.5
Si5 C11 H11A 109.5
Si5 C11 H11B 109.5
H11A C11 H11B 109.5
Si5 C11 H11C 109.5
H11A C11 H11C 109.5
H11B C11 H11C 109.5
Si5 C12 H12A 109.5
Si5 C12 H12B 109.5
H12A C12 H12B 109.5
Si5 C12 H12C 109.5
H12A C12 H12C 109.5
H12B C12 H12C 109.5
Si6 C13 H13A 109.5
Si6 C13 H13B 109.5
H13A C13 H13B 109.5
Si6 C13 H13C 109.5
H13A C13 H13C 109.5
H13B C13 H13C 109.5
Si6 C14 H14A 109.5
Si6 C14 H14B 109.5
H14A C14 H14B 109.5
Si6 C14 H14C 109.5
H14A C14 H14C 109.5
H14B C14 H14C 109.5
N1 C15 N2 102.92(15)
N1 C15 Sm1 127.16(12)
N2 C15 Sm1 128.53(12)
N1 C16 C18 110.11(15)
N1 C16 C19 108.03(16)
C18 C16 C19 110.43(18)
N1 C16 C17 108.72(16)
C18 C16 C17 108.98(17)
C19 C16 C17 110.54(18)
C16 C17 H17A 109.5
C16 C17 H17B 109.5
H17A C17 H17B 109.5
C16 C17 H17C 109.5
H17A C17 H17C 109.5
H17B C17 H17C 109.5
C16 C18 H18A 109.5
C16 C18 H18B 109.5
H18A C18 H18B 109.5
C16 C18 H18C 109.5
H18A C18 H18C 109.5
H18B C18 H18C 109.5
C16 C19 H19A 109.5
C16 C19 H19B 109.5
H19A C19 H19B 109.5
C16 C19 H19C 109.5
H19A C19 H19C 109.5
H19B C19 H19C 109.5
C21 C20 N1 106.89(17)
C21 C20 H20 126.6
N1 C20 H20 126.6
C20 C21 N2 106.72(17)
C20 C21 H21 126.6
N2 C21 H21 126.6
N2 C22 C25 109.55(15)
N2 C22 C23 108.13(16)
C25 C22 C23 109.58(18)
N2 C22 C24 109.02(17)
C25 C22 C24 109.07(17)
C23 C22 C24 111.47(19)
C22 C23 H23A 109.5
C22 C23 H23B 109.5
H23A C23 H23B 109.5
C22 C23 H23C 109.5
H23A C23 H23C 109.5
H23B C23 H23C 109.5
C22 C24 H24A 109.5
C22 C24 H24B 109.5
H24A C24 H24B 109.5
C22 C24 H24C 109.5
H24A C24 H24C 109.5
H24B C24 H24C 109.5
C22 C25 H25A 109.5
C22 C25 H25B 109.5
H25A C25 H25B 109.5
C22 C25 H25C 109.5
H25A C25 H25C 109.5
H25B C25 H25C 109.5
C15 N1 C20 111.88(16)
C15 N1 C16 126.52(15)
C20 N1 C16 121.52(16)
C15 N2 C21 111.58(16)
C15 N2 C22 126.78(15)
C21 N2 C22 121.52(15)

loop_
_geom_bond_atom_site_label_1
_geom_bond_atom_site_label_2
_geom_bond_distance
Sm1 C8 2.7388(18)
Sm1 C1 2.7786(18)
Sm1 C15 2.7803(18)
Sm1 H2S 2.54(2)
Si1 C1 1.8174(19)
Si1 C2 1.869(2)
Si1 C3 1.877(2)
Si1 H1S 1.39(2)
Si2 C1 1.8145(19)
Si2 C4 1.866(2)
Si2 C5 1.870(2)
Si2 H2S 1.41(2)
Si3 C1 1.8204(19)
Si3 C7 1.878(3)
Si3 C6 1.883(3)
Si3 H3S 1.41(2)
Si4 C8 1.8129(19)
Si4 C10 1.867(2)
Si4 C9 1.876(2)
Si4 H4S 1.46(2)
Si5 C8 1.8267(19)
Si5 C12 1.882(2)
Si5 C11 1.892(2)
Si5 H5S 1.41(2)
Si6 C8 1.8265(19)
Si6 C14 1.874(2)
Si6 C13 1.879(2)
Si6 H6S 1.45(2)
C2 H2A 0.98
C2 H2B 0.98
C2 H2C 0.98
C3 H3A 0.98
C3 H3B 0.98
C3 H3C 0.98
C4 H4A 0.98
C4 H4B 0.98
C4 H4C 0.98
C5 H5A 0.98
C5 H5B 0.98
C5 H5C 0.98
C6 H6A 0.98
C6 H6B 0.98
C6 H6C 0.98
C7 H7A 0.98
C7 H7B 0.98
C7 H7C 0.98
C9 H9A 0.98
C9 H9B 0.98
C9 H9C 0.98
C10 H10A 0.98
C10 H10B 0.98
C10 H10C 0.98
C11 H11A 0.98
C11 H11B 0.98
C11 H11C 0.98
C12 H12A 0.98
C12 H12B 0.98
C12 H12C 0.98
C13 H13A 0.98
C13 H13B 0.98
C13 H13C 0.98
C14 H14A 0.98
C14 H14B 0.98
C14 H14C 0.98
C15 N1 1.364(2)
C15 N2 1.366(2)
C16 N1 1.492(2)
C16 C18 1.520(3)
C16 C19 1.522(3)
C16 C17 1.527(3)
C17 H17A 0.98
C17 H17B 0.98
C17 H17C 0.98
C18 H18A 0.98
C18 H18B 0.98
C18 H18C 0.98
C19 H19A 0.98
C19 H19B 0.98
C19 H19C 0.98
C20 C21 1.337(3)
C20 N1 1.378(2)
C20 H20 0.95
C21 N2 1.384(2)
C21 H21 0.95
C22 N2 1.491(2)
C22 C25 1.511(3)
C22 C23 1.525(3)
C22 C24 1.527(3)
C23 H23A 0.98
C23 H23B 0.98
C23 H23C 0.98
C24 H24A 0.98
C24 H24B 0.98
C24 H24C 0.98
C25 H25A 0.98
C25 H25B 0.98
C25 H25C 0.98
